data_4036137
loop_
_publ_author_name
'Wang, Yang'
'Tu, Man-Su'
'Yin, Lei'
'Sun, Meng'
'Shi, Feng'

_publ_section_title
;
 Br\/onsted acid catalyzed asymmetric diels-alder reactions:
 stereoselective construction of spiro[tetrahydrocarbazole-3,3'-oxindole]
 framework.
;
_journal_issue 6
_journal_name_full 'The Journal of organic chemistry'
_journal_page_first 3223
_journal_page_last 3232
_journal_paper_doi 10.1021/acs.joc.5b00198
_journal_volume 80
_journal_year 2015
_chemical_absolute_configuration rmad
_chemical_formula_moiety 'C29 H25 Br N2 O3, C H2 Cl2'
_chemical_formula_sum 'C30 H27 Br Cl2 N2 O3'
_chemical_formula_weight 614.34
_space_group_crystal_system orthorhombic
_space_group_IT_number 19
_space_group_name_Hall 'P 2ac 2ab'
_space_group_name_H-M_alt 'P 21 21 21'
_atom_sites_solution_hydrogens geom
_audit_creation_date 2014-12-26
_audit_creation_method
;
Olex2 1.2
(compiled 2014.07.22 svn.r2960 for OlexSys, GUI svn.r4862)
;
_cell_angle_alpha 90
_cell_angle_beta 90
_cell_angle_gamma 90
_cell_formula_units_Z 4
_cell_length_a 9.856(4)
_cell_length_b 15.543(7)
_cell_length_c 17.398(7)
_cell_measurement_reflns_used 3659
_cell_measurement_temperature 130
_cell_measurement_theta_max 22.09
_cell_measurement_theta_min 2.62
_cell_volume 2665.2(19)
_computing_cell_refinement 'SAINT v7.68A (Bruker, 2009)'
_computing_data_reduction 'SAINT v7.68A (Bruker, 2009)'
_computing_molecular_graphics 'Olex2 (Dolomanov et al., 2009)'
_computing_publication_material 'Olex2 (Dolomanov et al., 2009)'
_computing_structure_refinement 'XL (Sheldrick, 2008)'
_diffrn_ambient_temperature 130
_diffrn_measured_fraction_theta_full 0.992
_diffrn_measured_fraction_theta_max 0.992
_diffrn_measurement_device_type 'Bruker APEX-II CCD'
_diffrn_measurement_method '\f and \w scans'
_diffrn_radiation_monochromator graphite
_diffrn_radiation_type MoK\a
_diffrn_radiation_wavelength 0.71073
_diffrn_reflns_av_R_equivalents 0.0678
_diffrn_reflns_av_unetI/netI 0.0750
_diffrn_reflns_Laue_measured_fraction_full 0.992
_diffrn_reflns_Laue_measured_fraction_max 0.992
_diffrn_reflns_limit_h_max 12
_diffrn_reflns_limit_h_min -11
_diffrn_reflns_limit_k_max 19
_diffrn_reflns_limit_k_min -19
_diffrn_reflns_limit_l_max 19
_diffrn_reflns_limit_l_min -21
_diffrn_reflns_number 19186
_diffrn_reflns_point_group_measured_fraction_full 0.991
_diffrn_reflns_point_group_measured_fraction_max 0.991
_diffrn_reflns_theta_full 26.000
_diffrn_reflns_theta_max 25.996
_diffrn_reflns_theta_min 1.757
_diffrn_standards_number 0
_exptl_absorpt_coefficient_mu 1.779
_exptl_absorpt_correction_T_max 0.7461
_exptl_absorpt_correction_T_min 0.5940
_exptl_absorpt_correction_type multi-scan
_exptl_absorpt_process_details
;
SADABS-2008/1 (Bruker,2008) was used for absorption correction.
wR2(int) was 0.0976 before and 0.0854 after correction.
The Ratio of minimum to maximum transmission is 0.7961.
The \l/2 correction factor is 0.0015.
;
_exptl_crystal_colour colourless
_exptl_crystal_colour_primary colourless
_exptl_crystal_density_diffrn 1.531
_exptl_crystal_description block
_exptl_crystal_F_000 1256
_exptl_crystal_size_max 0.25
_exptl_crystal_size_mid 0.2
_exptl_crystal_size_min 0.15
_refine_diff_density_max 1.764
_refine_diff_density_min -0.831
_refine_diff_density_rms 0.177
_refine_ls_abs_structure_details
;
 Flack x determined using 1767 quotients [(I+)-(I-)]/[(I+)+(I-)]
 (Parsons, Flack and Wagner, Acta Cryst. B69 (2013) 249-259).
;
_refine_ls_abs_structure_Flack 0.044(8)
_refine_ls_extinction_method none
_refine_ls_goodness_of_fit_ref 1.054
_refine_ls_hydrogen_treatment constr
_refine_ls_matrix_type full
_refine_ls_number_parameters 234
_refine_ls_number_reflns 5195
_refine_ls_number_restraints 0
_refine_ls_restrained_S_all 1.054
_refine_ls_R_factor_all 0.0910
_refine_ls_R_factor_gt 0.0798
_refine_ls_shift/su_max 0.000
_refine_ls_shift/su_mean 0.000
_refine_ls_structure_factor_coef Fsqd
_refine_ls_weighting_details 'w=1/[\s^2^(Fo^2^)+(0.0962P)^2^+24.8211P] where P=(Fo^2^+2Fc^2^)/3'
_refine_ls_weighting_scheme calc
_refine_ls_wR_factor_gt 0.2091
_refine_ls_wR_factor_ref 0.2175
_reflns_Friedel_coverage 0.767
_reflns_Friedel_fraction_full 0.989
_reflns_Friedel_fraction_max 0.989
_reflns_number_gt 4560
_reflns_number_total 5195
_reflns_threshold_expression 'I > 2\s(I)'
_cod_data_source_file jo5b00198_si_002.cif
_cod_data_source_block mo_dm14771_0m
_cod_original_cell_volume 2665(2)
_cod_database_code 4036137
_shelxl_version_number 2014-3
_shelx_space_group_comment
;
The symmetry employed for this shelxl refinement is uniquely defined
by the following loop, which should always be used as a source of
symmetry information in preference to the above space-group names.
They are only intended as comments.
;
_shelx_estimated_absorpt_t_max 0.776
_shelx_estimated_absorpt_t_min 0.665
_olex2_refinement_description
;
1. Fixed Uiso
 At 1.2 times of:
  All C(H) groups, All C(H,H) groups, All N(H) groups
 At 1.5 times of:
  All C(H,H,H) groups
2. Others
 Fixed U11: Br1(0.01281)
 Fixed U12: Br1(-0.00036)
 Fixed U13: Br1(-0.00078)
 Fixed U22: Br1(0.03355)
 Fixed U23: Br1(0.00182)
 Fixed U33: Br1(0.02802)
 Fixed X: Br1(-0.12569) O1(0.32742) O2(0.58327) O3(0.486219) N1(0.72239)
 N2(0.166409) C1(0.71284) C2(0.782589) C3(0.75429) C4(0.64678) C5(0.572729)
 C6(0.60433) C7(0.55763) C8(0.63121) C9(0.604361) C10(0.51791) C11(0.39701)
 C12(0.45157) C13(0.50989) C14(0.55982) C15(0.537149) C16(0.298201)
 C17(0.302361) C18(0.328161) C19(0.22242) C20(0.091371) C21(0.06151)
 C22(0.16644) C23(0.04928) C24(0.485449) C25(0.367861) C26(0.34317)
 C27(0.444489) C28(0.57519) C29(0.59103)
 Fixed Y: Br1(-0.05006) O1(0.176909) O2(-0.108) O3(-0.07087) N1(0.1874)
 N2(0.07123) C1(0.18399) C2(0.237289) C3(0.22585) C4(0.16915) C5(0.1162)
 C6(0.12979) C7(0.09493) C8(0.128461) C9(0.112) C10(0.03375) C11(0.02427)
 C12(0.02599) C13(-0.059511) C14(-0.136999) C15(-0.131239) C16(0.102489) C17(-
 0.05181) C18(-0.13555) C19(-0.19286) C20(-0.16314) C21(-0.07924) C22(-
 0.019431) C23(0.12779) C24(0.021861) C25(0.04303) C26(0.037479) C27(0.01286)
 C28(-0.008019) C29(-0.004371)
 Fixed Z: Br1(-0.020361) O1(-0.014501) O2(-0.08901) O3(-0.203131) N1(-0.08415)
 N2(-0.019441) C1(-0.165791) C2(-0.2157) C3(-0.29528) C4(-0.31905) C5(-
 0.260091) C6(-0.18289) C7(-0.11225) C8(-0.05282) C9(0.03026) C10(0.04048) C11(-
 0.01863) C12(-0.10215) C13(-0.129431) C14(-0.24223) C15(-0.32427) C16(-
 0.01261) C17(-0.0007) C18(0.00719) C19(0.01533) C20(0.00435) C21(-0.007371)
 C22(-0.00831) C23(-0.023412) C24(0.121351) C25(0.15563) C26(0.23813)
 C27(0.279669) C28(0.25239) C29(0.17331)
3.a Ternary CH refined with riding coordinates:
 C10(H10), C12(H12)
3.b Secondary CH2 refined with riding coordinates:
 C9(H9A,H9B), C14(H14A,H14B), C30(H30A,H30B)
3.c Aromatic/amide H refined with riding coordinates:
 N1(H1), C2(H2), C3(H3), C4(H4), C5(H5), C18(H18), C19(H19), C20(H20),
 C25(H25), C26(H26), C27(H27), C28(H28), C29(H29)
3.d Idealised Me refined as rotating group:
 C15(H15A,H15B,H15C), C23(H23A,H23B,H23C)
;
_olex2_submission_special_instructions 'No special instructions were received'

loop_
_space_group_symop_operation_xyz
'x, y, z'
'x+1/2, -y+1/2, -z'
'-x, y+1/2, -z+1/2'
'-x+1/2, -y, z+1/2'

loop_
_atom_site_label
_atom_site_type_symbol
_atom_site_fract_x
_atom_site_fract_y
_atom_site_fract_z
_atom_site_U_iso_or_equiv
_atom_site_adp_type
_atom_site_occupancy
_atom_site_site_symmetry_order
_atom_site_calc_flag
_atom_site_refinement_flags_posn
Br1 Br -0.1257 -0.0501 -0.0204 0.025 Uani 1 1 d .
O1 O 0.3274 0.1769 -0.0145 0.0184(15) Uani 1 1 d .
O2 O 0.5833 -0.1080 -0.0890 0.0229(18) Uani 1 1 d .
O3 O 0.4862 -0.0709 -0.2031 0.0230(18) Uani 1 1 d .
N1 N 0.7224 0.1874 -0.0842 0.020(2) Uani 1 1 d .
H1 H 0.7769 0.2212 -0.0578 0.023 Uiso 1 1 calc R
N2 N 0.1664 0.0712 -0.0194 0.0191(19) Uani 1 1 d .
C1 C 0.7128 0.1840 -0.1658 0.020(2) Uani 1 1 d .
C2 C 0.7826 0.2373 -0.2157 0.028(3) Uani 1 1 d .
H2 H 0.8456 0.2790 -0.1979 0.033 Uiso 1 1 calc R
C3 C 0.7543 0.2259 -0.2953 0.028(3) Uani 1 1 d .
H3 H 0.8064 0.2557 -0.3327 0.034 Uiso 1 1 calc R
C4 C 0.6468 0.1692 -0.3190 0.027(3) Uani 1 1 d .
H4 H 0.6227 0.1652 -0.3718 0.032 Uiso 1 1 calc R
C5 C 0.5727 0.1162 -0.2601 0.024(3) Uani 1 1 d .
H5 H 0.5067 0.0749 -0.2749 0.029 Uiso 1 1 calc R
C6 C 0.6043 0.1298 -0.1829 0.018(2) Uani 1 1 d .
C7 C 0.5576 0.0949 -0.1123 0.016(2) Uani 1 1 d .
C8 C 0.6312 0.1285 -0.0528 0.020(2) Uani 1 1 d .
C9 C 0.6044 0.1120 0.0303 0.022(2) Uani 1 1 d .
H9A H 0.5580 0.1624 0.0530 0.027 Uiso 1 1 calc R
H9B H 0.6915 0.1039 0.0576 0.027 Uiso 1 1 calc R
C10 C 0.5179 0.0337 0.0405 0.021(2) Uani 1 1 d .
H10 H 0.5798 -0.0153 0.0280 0.025 Uiso 1 1 calc R
C11 C 0.3970 0.0243 -0.0186 0.0130(19) Uani 1 1 d .
C12 C 0.4516 0.0260 -0.1021 0.016(2) Uani 1 1 d .
H12 H 0.3737 0.0406 -0.1366 0.019 Uiso 1 1 calc R
C13 C 0.5099 -0.0595 -0.1294 0.017(2) Uani 1 1 d .
C14 C 0.5598 -0.1370 -0.2422 0.031(3) Uani 1 1 d .
H14A H 0.5299 -0.1940 -0.2234 0.037 Uiso 1 1 calc R
H14B H 0.6579 -0.1310 -0.2312 0.037 Uiso 1 1 calc R
C15 C 0.5371 -0.1312 -0.3243 0.032(3) Uani 1 1 d .
H15A H 0.5783 -0.1811 -0.3498 0.048 Uiso 1 1 calc GR
H15B H 0.5784 -0.0783 -0.3440 0.048 Uiso 1 1 calc GR
H15C H 0.4394 -0.1305 -0.3346 0.048 Uiso 1 1 calc GR
C16 C 0.2982 0.1025 -0.0126 0.016(2) Uani 1 1 d .
C17 C 0.3024 -0.0518 -0.0007 0.018(2) Uani 1 1 d .
C18 C 0.3282 -0.1356 0.0072 0.022(2) Uani 1 1 d .
H18 H 0.4192 -0.1557 0.0072 0.026 Uiso 1 1 calc R
C19 C 0.2224 -0.1929 0.0153 0.025(2) Uani 1 1 d .
H19 H 0.2390 -0.2513 0.0282 0.030 Uiso 1 1 calc R
C20 C 0.0914 -0.1631 0.0043 0.019(2) Uani 1 1 d .
H20 H 0.0191 -0.2036 0.0051 0.023 Uiso 1 1 calc R
C21 C 0.0615 -0.0792 -0.0074 0.022(2) Uani 1 1 d .
C22 C 0.1664 -0.0194 -0.0083 0.015(2) Uani 1 1 d .
C23 C 0.0493 0.1278 -0.0234 0.021(2) Uani 1 1 d .
H23A H -0.0078 0.1190 0.0220 0.032 Uiso 1 1 calc GR
H23B H -0.0032 0.1148 -0.0698 0.032 Uiso 1 1 calc GR
H23C H 0.0798 0.1878 -0.0251 0.032 Uiso 1 1 calc GR
C24 C 0.4854 0.0219 0.1214 0.019(2) Uani 1 1 d .
C25 C 0.3679 0.0430 0.1556 0.023(2) Uani 1 1 d .
H25 H 0.2959 0.0630 0.1239 0.027 Uiso 1 1 calc R
C26 C 0.3432 0.0375 0.2381 0.022(2) Uani 1 1 d .
H26 H 0.2575 0.0512 0.2600 0.027 Uiso 1 1 calc R
C27 C 0.4445 0.0129 0.2797 0.026(3) Uani 1 1 d .
H27 H 0.4297 0.0084 0.3335 0.031 Uiso 1 1 calc R
C28 C 0.5752 -0.0080 0.2524 0.026(3) Uani 1 1 d .
H28 H 0.6473 -0.0235 0.2859 0.031 Uiso 1 1 calc R
C29 C 0.5910 -0.0044 0.1733 0.024(3) Uani 1 1 d .
H29 H 0.6765 -0.0201 0.1523 0.028 Uiso 1 1 calc R
Cl1 Cl -0.0951(3) -0.2144(2) -0.1750(2) 0.0378(8) Uani 1 1 d .
Cl2 Cl -0.2112(4) -0.3044(2) -0.3069(2) 0.0416(9) Uani 1 1 d .
C30 C -0.159(2) -0.3122(11) -0.2099(9) 0.059(5) Uani 1 1 d .
H30A H -0.2378 -0.3298 -0.1780 0.071 Uiso 1 1 calc R
H30B H -0.0888 -0.3571 -0.2053 0.071 Uiso 1 1 calc R

loop_
_atom_site_aniso_label
_atom_site_aniso_U_11
_atom_site_aniso_U_22
_atom_site_aniso_U_33
_atom_site_aniso_U_23
_atom_site_aniso_U_13
_atom_site_aniso_U_12
Br1 0.013 0.034 0.028 0.002 0.000 0.000
O1 0.019(4) 0.012(4) 0.023(4) -0.005(3) 0.003(3) 0.005(3)
O2 0.019(4) 0.024(4) 0.026(4) -0.009(3) -0.003(3) 0.008(3)
O3 0.025(4) 0.021(4) 0.023(4) -0.006(3) -0.003(3) 0.005(3)
N1 0.018(5) 0.021(5) 0.020(5) 0.000(4) 0.001(4) -0.007(4)
N2 0.013(4) 0.028(5) 0.016(4) 0.001(4) 0.001(4) 0.003(3)
C1 0.024(6) 0.023(6) 0.014(5) 0.001(4) 0.006(5) 0.004(5)
C2 0.023(6) 0.027(6) 0.034(7) 0.003(5) 0.005(5) -0.003(5)
C3 0.037(7) 0.023(6) 0.024(6) 0.005(5) 0.002(5) 0.003(5)
C4 0.036(7) 0.030(6) 0.014(5) 0.006(5) -0.002(5) 0.004(5)
C5 0.025(6) 0.015(5) 0.032(7) -0.002(5) 0.000(5) 0.005(5)
C6 0.012(5) 0.028(6) 0.015(5) 0.002(4) 0.006(4) 0.008(4)
C7 0.012(5) 0.019(5) 0.017(5) -0.001(4) 0.003(4) -0.007(4)
C8 0.018(5) 0.019(5) 0.021(5) -0.004(4) 0.004(5) 0.000(5)
C9 0.016(6) 0.032(6) 0.020(6) -0.006(5) 0.000(5) -0.004(4)
C10 0.017(5) 0.028(6) 0.017(6) -0.002(5) -0.003(4) 0.001(5)
C11 0.008(5) 0.022(5) 0.009(4) 0.000(4) -0.002(4) 0.000(4)
C12 0.019(6) 0.011(5) 0.017(5) -0.004(4) -0.003(4) 0.001(4)
C13 0.010(5) 0.020(6) 0.020(5) -0.006(5) -0.001(4) -0.003(4)
C14 0.027(6) 0.033(7) 0.031(7) -0.010(6) 0.008(6) 0.009(6)
C15 0.037(7) 0.034(7) 0.025(7) -0.008(5) 0.006(6) 0.006(6)
C16 0.017(5) 0.025(6) 0.005(4) 0.000(4) 0.000(4) 0.003(4)
C17 0.022(5) 0.018(5) 0.015(5) -0.004(4) 0.000(4) -0.001(5)
C18 0.022(5) 0.022(5) 0.022(6) 0.003(4) 0.002(4) 0.002(4)
C19 0.025(6) 0.023(6) 0.027(6) 0.001(5) 0.000(6) -0.003(5)
C20 0.017(5) 0.028(6) 0.011(5) -0.005(4) 0.001(4) -0.009(4)
C21 0.016(5) 0.027(6) 0.023(6) -0.001(5) 0.006(4) -0.001(4)
C22 0.013(5) 0.019(5) 0.012(5) 0.003(4) 0.000(4) -0.003(4)
C23 0.023(6) 0.024(6) 0.017(5) -0.002(5) -0.003(5) 0.011(4)
C24 0.022(6) 0.013(5) 0.023(6) 0.006(4) -0.003(5) -0.004(4)
C25 0.024(5) 0.029(6) 0.016(5) -0.003(5) -0.005(5) 0.002(6)
C26 0.026(6) 0.017(6) 0.023(6) -0.004(4) 0.008(4) 0.003(5)
C27 0.037(7) 0.025(6) 0.015(6) 0.001(5) -0.003(5) 0.002(5)
C28 0.028(6) 0.036(7) 0.014(6) 0.004(5) -0.005(5) 0.004(5)
C29 0.019(6) 0.033(6) 0.018(6) -0.002(5) -0.006(5) 0.006(5)
Cl1 0.0311(18) 0.0356(17) 0.047(2) -0.0092(15) -0.0001(14) 0.0004(13)
Cl2 0.058(2) 0.0378(19) 0.0293(17) -0.0064(15) -0.0056(16) 0.0115(17)
C30 0.106(17) 0.039(9) 0.032(8) -0.003(7) -0.002(9) -0.015(9)

loop_
_atom_type_symbol
_atom_type_description
_atom_type_scat_dispersion_real
_atom_type_scat_dispersion_imag
_atom_type_scat_source
C C 0.0033 0.0016 'International Tables Vol C Tables 4.2.6.8 and 6.1.1.4'
H H 0.0000 0.0000 'International Tables Vol C Tables 4.2.6.8 and 6.1.1.4'
Br Br -0.2901 2.4595 'International Tables Vol C Tables 4.2.6.8 and 6.1.1.4'
Cl Cl 0.1484 0.1585 'International Tables Vol C Tables 4.2.6.8 and 6.1.1.4'
N N 0.0061 0.0033 'International Tables Vol C Tables 4.2.6.8 and 6.1.1.4'
O O 0.0106 0.0060 'International Tables Vol C Tables 4.2.6.8 and 6.1.1.4'

loop_
_geom_angle_atom_site_label_1
_geom_angle_atom_site_label_2
_geom_angle_atom_site_label_3
_geom_angle
C13 O3 C14 118.050(14)
C1 N1 H1 125.6
C8 N1 H1 125.6
C8 N1 C1 108.832(13)
C16 N2 C22 109.513(11)
C16 N2 C23 122.30(3)
C22 N2 C23 127.316(17)
C2 C1 N1 124.812(17)
C2 C1 C6 127.56(2)
C6 C1 N1 106.623(4)
C1 C2 H2 122.0
C1 C2 C3 116.00(2)
C3 C2 H2 122.0
C2 C3 H3 120.0
C2 C3 C4 120.021(2)
C4 C3 H3 120.0
C3 C4 H4 120.1
C3 C4 C5 119.77(2)
C5 C4 H4 120.1
C4 C5 H5 121.1
C6 C5 C4 117.74(2)
C6 C5 H5 121.1
C1 C6 C5 117.935(1)
C1 C6 C7 107.140(19)
C5 C6 C7 134.69(2)
C6 C7 C12 126.660(10)
C8 C7 C6 109.72(3)
C8 C7 C12 123.442(18)
N1 C8 C9 127.295(3)
C7 C8 N1 107.27(3)
C7 C8 C9 125.01(2)
C8 C9 H9A 109.5
C8 C9 H9B 109.5
C8 C9 C10 110.840(4)
H9A C9 H9B 108.1
C10 C9 H9A 109.5
C10 C9 H9B 109.5
C9 C10 H10 104.3
C9 C10 C11 115.331(16)
C11 C10 H10 104.3
C24 C10 C9 110.094(4)
C24 C10 H10 104.3
C24 C10 C11 116.85(2)
C12 C11 C10 110.29(3)
C12 C11 C16 105.421(9)
C16 C11 C10 110.727(19)
C17 C11 C10 113.381(19)
C17 C11 C12 114.449(8)
C17 C11 C16 101.94(3)
C7 C12 C11 111.238(9)
C7 C12 H12 107.5
C7 C12 C13 108.79(3)
C11 C12 H12 107.5
C13 C12 C11 114.074(11)
C13 C12 H12 107.5
O2 C13 O3 124.472(16)
O2 C13 C12 124.38(2)
O3 C13 C12 110.724(8)
O3 C14 H14A 109.6
O3 C14 H14B 109.6
O3 C14 C15 110.259(17)
H14A C14 H14B 108.1
C15 C14 H14A 109.6
C15 C14 H14B 109.6
C14 C15 H15A 109.5
C14 C15 H15B 109.5
C14 C15 H15C 109.5
H15A C15 H15B 109.5
H15A C15 H15C 109.5
H15B C15 H15C 109.5
O1 C16 N2 124.168(3)
O1 C16 C11 127.08(3)
N2 C16 C11 107.73(3)
C18 C17 C11 130.98(2)
C18 C17 C22 121.947(5)
C22 C17 C11 106.10(3)
C17 C18 H18 120.1
C17 C18 C19 119.82(2)
C19 C18 H18 120.1
C18 C19 H19 120.8
C18 C19 C20 118.39(3)
C20 C19 H19 120.8
C19 C20 H20 118.5
C21 C20 C19 123.051(4)
C21 C20 H20 118.5
C20 C21 Br1 117.145(1)
C20 C21 C22 118.99(2)
C22 C21 Br1 123.86(3)
N2 C22 C17 111.081(11)
C21 C22 N2 131.583(17)
C21 C22 C17 117.26(3)
N2 C23 H23A 109.5
N2 C23 H23B 109.5
N2 C23 H23C 109.5
H23A C23 H23B 109.5
H23A C23 H23C 109.5
H23B C23 H23C 109.5
C25 C24 C10 125.988(7)
C25 C24 C29 114.49(3)
C29 C24 C10 119.02(2)
C24 C25 H25 117.8
C24 C25 C26 124.473(8)
C26 C25 H25 117.8
C25 C26 H26 122.0
C27 C26 C25 116.07(2)
C27 C26 H26 122.0
C26 C27 H27 117.1
C26 C27 C28 125.90(3)
C28 C27 H27 117.1
C27 C28 H28 122.3
C29 C28 C27 115.307(7)
C29 C28 H28 122.3
C24 C29 H29 118.2
C28 C29 C24 123.670(19)
C28 C29 H29 118.2
Cl1 C30 Cl2 112.0(9)
Cl1 C30 H30A 109.2
Cl1 C30 H30B 109.2
Cl2 C30 H30A 109.2
Cl2 C30 H30B 109.2
H30A C30 H30B 107.9

loop_
_geom_bond_atom_site_label_1
_geom_bond_atom_site_label_2
_geom_bond_distance
Br1 C21 1.9133(7)
O1 C16 1.1925(5)
O2 C13 1.2592(3)
O3 C13 1.3152(5)
O3 C14 1.4302(4)
N1 H1 0.8800
N1 C1 1.4245(6)
N1 C8 1.3942(4)
N2 C16 1.3919(5)
N2 C22 1.4224(6)
N2 C23 1.4527(4)
C1 C2 1.3831(3)
C1 C6 1.3935(4)
C2 H2 0.9500
C2 C3 1.4235(6)
C3 H3 0.9500
C3 C4 1.4389(4)
C4 H4 0.9500
C4 C5 1.5041(4)
C5 H5 0.9500
C5 C6 1.3948(6)
C6 C7 1.4198(5)
C7 C8 1.3662(4)
C7 C12 1.5072(4)
C8 C9 1.4915(6)
C9 H9A 0.9900
C9 H9B 0.9900
C9 C10 1.4956(5)
C10 H10 1.0000
C10 C11 1.5808(5)
C10 C24 1.4547(6)
C11 C12 1.5496(6)
C11 C16 1.5612(5)
C11 C17 1.5381(5)
C12 H12 1.0000
C12 C13 1.5238(5)
C14 H14A 0.9900
C14 H14B 0.9900
C14 C15 1.4475(6)
C15 H15A 0.9800
C15 H15B 0.9800
C15 H15C 0.9800
C17 C18 1.3333(6)
C17 C22 1.4371(5)
C18 H18 0.9500
C18 C19 1.3783(4)
C19 H19 0.9500
C19 C20 1.3849(5)
C20 H20 0.9500
C20 C21 1.3524(6)
C21 C22 1.3907(4)
C23 H23A 0.9800
C23 H23B 0.9800
C23 H23C 0.9800
C24 C25 1.3442(4)
C24 C29 1.4374(4)
C25 H25 0.9500
C25 C26 1.4583(6)
C26 H26 0.9500
C26 C27 1.2907(4)
C27 H27 0.9500
C27 C28 1.4106(5)
C28 H28 0.9500
C28 C29 1.3858(6)
C29 H29 0.9500
Cl1 C30 1.754(17)
Cl2 C30 1.767(17)
C30 H30A 0.9900
C30 H30B 0.9900

loop_
_geom_torsion_atom_site_label_1
_geom_torsion_atom_site_label_2
_geom_torsion_atom_site_label_3
_geom_torsion_atom_site_label_4
_geom_torsion
Br1 C21 C22 N2 -1.245(1)
Br1 C21 C22 C17 -177.663(1)
N1 C1 C2 C3 -177.359(1)
N1 C1 C6 C5 179.452(1)
N1 C1 C6 C7 -5.260(3)
N1 C8 C9 C10 -170.109(1)
C1 N1 C8 C7 -5.444(2)
C1 N1 C8 C9 -178.251(1)
C1 C2 C3 C4 7.3
C1 C6 C7 C8 2.048(0)
C1 C6 C7 C12 -173.201(1)
C2 C1 C6 C5 10.617(5)
C2 C1 C6 C7 -174.095(3)
C2 C3 C4 C5 -5.370(2)
C3 C4 C5 C6 5.274(1)
C4 C5 C6 C1 -7.252(0)
C4 C5 C6 C7 179.088(0)
C5 C6 C7 C8 176.188(0)
C5 C6 C7 C12 0.939(0)
C6 C1 C2 C3 -10.420(3)
C6 C7 C8 N1 2.120(1)
C6 C7 C8 C9 175.134(1)
C6 C7 C12 C11 -162.851(9)
C6 C7 C12 C13 70.669(12)
C7 C8 C9 C10 18.286(1)
C7 C12 C13 O2 83.41(2)
C7 C12 C13 O3 -89.404(17)
C8 N1 C1 C2 175.915(1)
C8 N1 C1 C6 6.691(0)
C8 C7 C12 C11 22.511(11)
C8 C7 C12 C13 -103.969(14)
C8 C9 C10 C11 -41.474(16)
C8 C9 C10 C24 -176.319(2)
C9 C10 C11 C12 56.201(12)
C9 C10 C11 C16 -60.10(3)
C9 C10 C11 C17 -173.960(1)
C9 C10 C24 C25 100.84(3)
C9 C10 C24 C29 -70.54(2)
C10 C11 C12 C7 -43.055(13)
C10 C11 C12 C13 80.463(12)
C10 C11 C16 O1 51.168(18)
C10 C11 C16 N2 -140.125(12)
C10 C11 C17 C18 -56.749(16)
C10 C11 C17 C22 134.654(10)
C10 C24 C25 C26 -174.123(3)
C10 C24 C29 C28 172.340(4)
C11 C10 C24 C25 -33.249(18)
C11 C10 C24 C29 155.372(14)
C11 C12 C13 O2 -41.41(2)
C11 C12 C13 O3 145.766(17)
C11 C17 C18 C19 -173.046(4)
C11 C17 C22 N2 -7.445(4)
C11 C17 C22 C21 169.684(6)
C12 C7 C8 N1 177.553(1)
C12 C7 C8 C9 -9.433(2)
C12 C11 C16 O1 -68.112(6)
C12 C11 C16 N2 100.594(12)
C12 C11 C17 C18 70.960(9)
C12 C11 C17 C22 -97.636(13)
C13 O3 C14 C15 -170.942(3)
C14 O3 C13 O2 -7.100(1)
C14 O3 C13 C12 165.711(3)
C16 N2 C22 C17 -5.379(3)
C16 N2 C22 C21 178.034(1)
C16 C11 C12 C7 76.51(3)
C16 C11 C12 C13 -159.970(7)
C16 C11 C17 C18 -175.794(2)
C16 C11 C17 C22 15.609(8)
C17 C11 C12 C7 -172.320(1)
C17 C11 C12 C13 -48.80(2)
C17 C11 C16 O1 172.077(4)
C17 C11 C16 N2 -19.216(10)
C17 C18 C19 C20 8.880(4)
C18 C17 C22 N2 -177.313(2)
C18 C17 C22 C21 -0.184(0)
C18 C19 C20 C21 -5.917(3)
C19 C20 C21 Br1 -179.360(0)
C19 C20 C21 C22 -0.211(0)
C20 C21 C22 N2 179.668(0)
C20 C21 C22 C17 3.250(2)
C22 N2 C16 O1 -175.159(3)
C22 N2 C16 C11 15.726(9)
C22 C17 C18 C19 -5.982(3)
C23 N2 C16 O1 -5.125(3)
C23 N2 C16 C11 -174.240(3)
C23 N2 C22 C17 -174.780(3)
C23 N2 C22 C21 8.632(5)
C24 C10 C11 C12 -172.069(4)
C24 C10 C11 C16 71.632(19)
C24 C10 C11 C17 -42.230(9)
C24 C25 C26 C27 2.205(1)
C25 C24 C29 C28 -0.001(0)
C25 C26 C27 C28 0.590(0)
C26 C27 C28 C29 -2.719(2)
C27 C28 C29 C24 2.383(1)
C29 C24 C25 C26 -2.404(1)
